data_2240373
loop_
_publ_author_name
'Caracelli, Ignez'
'Maganhi, Stella H.'
'Stefani, H\'elio A.'
'Gueogjian, Karina'
'Tiekink, Edward R. T.'

_publ_section_title
;
 Crystal structure of
 3-[2-(4-methylphenyl)ethynyl]-2<i>H</i>-chromen-2-one
;
_journal_issue 2
_journal_name_full 'Acta Crystallographica Section E'
_journal_page_first o90
_journal_page_last o91
_journal_paper_doi 10.1107/S2056989014027790
_journal_volume 71
_journal_year 2015
_chemical_formula_iupac 'C18 H12 O2'
_chemical_formula_moiety 'C18 H12 O2'
_chemical_formula_sum 'C18 H12 O2'
_chemical_formula_weight 260.28
_chemical_name_systematic
;
3-[2-(4-Methylphenyl)ethynyl]-2<i>H</i>-chromen-2-one
;
_space_group_crystal_system monoclinic
_space_group_IT_number 14
_space_group_name_Hall '-P 2ybc'
_space_group_name_H-M_alt 'P 1 21/c 1'
_symmetry_space_group_name_Hall '-P 2ybc'
_symmetry_space_group_name_H-M 'P 1 21/c 1'
_atom_sites_solution_hydrogens geom
_atom_sites_solution_primary direct
_audit_creation_method SHELXL-2014/6
_cell_angle_alpha 90
_cell_angle_beta 98.093(2)
_cell_angle_gamma 90
_cell_formula_units_Z 4
_cell_length_a 8.4695(2)
_cell_length_b 10.6759(2)
_cell_length_c 14.5208(2)
_cell_measurement_reflns_used 3107
_cell_measurement_temperature 100(2)
_cell_measurement_theta_max 76.0643
_cell_measurement_theta_min 3.0714
_cell_volume 1299.89(4)
_computing_cell_refinement
;
CrysAlis PRO (Agilent, 2011)
;
_computing_data_collection
;
CrysAlis PRO (Agilent, 2011)
;
_computing_data_reduction
;
CrysAlis PRO (Agilent, 2011)
;
_computing_molecular_graphics
;
ORTEP-3 for Windows (Farrugia, 2012) and DIAMOND (Brandenburg,
2006)
;
_computing_publication_material
;
<i>MarvinSketch</i> (ChemAxon, 2010) and publCIF (Westrip, 2010)
;
_computing_structure_refinement
;
SHELXL2014 (Sheldrick, 2008)
;
_computing_structure_solution
;
SIR2014 (Burla <i>et al.</i>,  2015)
;
_diffrn_ambient_temperature 100(2)
_diffrn_measured_fraction_theta_full 0.994
_diffrn_measured_fraction_theta_max 0.979
_diffrn_measurement_device_type 'Agilent CCD diffratcometer'
_diffrn_measurement_method '\w scans'
_diffrn_radiation_type CuK\a
_diffrn_radiation_wavelength 1.54184
_diffrn_reflns_av_R_equivalents 0.0154
_diffrn_reflns_limit_h_max 10
_diffrn_reflns_limit_h_min -9
_diffrn_reflns_limit_k_max 13
_diffrn_reflns_limit_k_min -6
_diffrn_reflns_limit_l_max 18
_diffrn_reflns_limit_l_min -17
_diffrn_reflns_number 5023
_diffrn_reflns_theta_full 67.684
_diffrn_reflns_theta_max 76.257
_diffrn_reflns_theta_min 5.160
_exptl_absorpt_coefficient_mu 0.687
_exptl_absorpt_correction_T_max 1.000
_exptl_absorpt_correction_T_min 0.834
_exptl_absorpt_correction_type multi-scan
_exptl_absorpt_process_details
;
(CrysAlis PRO; Agilent, 2011)
;
_exptl_crystal_colour 'dark orange'
_exptl_crystal_density_diffrn 1.330
_exptl_crystal_description prism
_exptl_crystal_F_000 544
_exptl_crystal_size_max 0.300
_exptl_crystal_size_mid 0.250
_exptl_crystal_size_min 0.200
_refine_diff_density_max 0.254
_refine_diff_density_min -0.214
_refine_ls_extinction_method none
_refine_ls_goodness_of_fit_ref 1.044
_refine_ls_hydrogen_treatment constr
_refine_ls_matrix_type full
_refine_ls_number_parameters 182
_refine_ls_number_reflns 2664
_refine_ls_number_restraints 0
_refine_ls_restrained_S_all 1.044
_refine_ls_R_factor_all 0.0415
_refine_ls_R_factor_gt 0.0379
_refine_ls_shift/su_max 0.000
_refine_ls_shift/su_mean 0.000
_refine_ls_structure_factor_coef Fsqd
_refine_ls_weighting_details 'w=1/[\s^2^(Fo^2^)+(0.0605P)^2^+0.3358P] where P=(Fo^2^+2Fc^2^)/3'
_refine_ls_weighting_scheme calc
_refine_ls_wR_factor_gt 0.1024
_refine_ls_wR_factor_ref 0.1053
_reflns_number_gt 2416
_reflns_number_total 2664
_reflns_threshold_expression I>2\s(I)
_cod_data_source_file hg5424sup1.cif
_cod_data_source_block I
_cod_database_code 2240373
_cod_database_fobs_code 2240373
_shelx_space_group_comment
;
The symmetry employed for this shelxl refinement is uniquely defined
by the following loop, which should always be used as a source of
symmetry information in preference to the above space-group names.
They are only intended as comments.
;
_shelx_estimated_absorpt_t_min 0.820
_shelx_estimated_absorpt_t_max 0.875
_shelxl_version_number 2014/6

loop_
_space_group_symop_operation_xyz
'x, y, z'
'-x, y+1/2, -z+1/2'
'-x, -y, -z'
'x, -y-1/2, z-1/2'

loop_
_atom_site_type_symbol
_atom_site_label
_atom_site_fract_x
_atom_site_fract_y
_atom_site_fract_z
_atom_site_U_iso_or_equiv
_atom_site_adp_type
_atom_site_calc_flag
_atom_site_occupancy
O O1 0.13803(10) 0.67272(7) 0.66818(5) 0.0210(2) Uani d 1
O O2 0.15964(12) 0.72775(8) 0.52430(6) 0.0313(2) Uani d 1
C C1 0.16397(14) 0.64322(11) 0.57962(7) 0.0211(2) Uani d 1
C C2 0.19557(13) 0.51127(11) 0.56003(7) 0.0199(2) Uani d 1
C C3 0.18389(13) 0.42253(10) 0.62585(7) 0.0199(2) Uani d 1
H H3 0.1980 0.3368 0.6115 0.024 Uiso calc 1
C C4 0.15055(13) 0.45668(10) 0.71666(7) 0.0184(2) Uani d 1
C C5 0.14038(13) 0.36959(11) 0.78810(8) 0.0206(2) Uani d 1
H H5 0.1504 0.2826 0.7763 0.025 Uiso calc 1
C C6 0.11585(13) 0.40976(11) 0.87544(8) 0.0217(2) Uani d 1
H H6 0.1078 0.3504 0.9233 0.026 Uiso calc 1
C C7 0.10299(13) 0.53744(11) 0.89331(7) 0.0213(2) Uani d 1
H H7 0.0880 0.5645 0.9538 0.026 Uiso calc 1
C C8 0.11176(13) 0.62546(11) 0.82380(7) 0.0204(2) Uani d 1
H H8 0.1033 0.7124 0.8360 0.025 Uiso calc 1
C C9 0.13313(13) 0.58337(10) 0.73620(7) 0.0181(2) Uani d 1
C C10 0.24056(14) 0.48424(11) 0.47093(8) 0.0219(2) Uani d 1
C C11 0.28627(14) 0.46381(11) 0.39787(8) 0.0213(2) Uani d 1
C C12 0.34093(13) 0.43519(11) 0.31108(7) 0.0191(2) Uani d 1
C C13 0.28464(13) 0.50208(11) 0.23036(8) 0.0214(2) Uani d 1
H H13 0.2132 0.5701 0.2333 0.026 Uiso calc 1
C C14 0.33248(14) 0.46968(12) 0.14599(8) 0.0227(3) Uani d 1
H H14 0.2941 0.5166 0.0919 0.027 Uiso calc 1
C C15 0.43582(13) 0.36949(11) 0.13914(8) 0.0215(2) Uani d 1
C C16 0.49343(14) 0.30434(11) 0.22028(8) 0.0229(2) Uani d 1
H H16 0.5653 0.2366 0.2172 0.027 Uiso calc 1
C C17 0.44814(14) 0.33623(11) 0.30511(8) 0.0218(2) Uani d 1
H H17 0.4897 0.2910 0.3595 0.026 Uiso calc 1
C C18 0.48231(15) 0.32959(13) 0.04694(8) 0.0286(3) Uani d 1
H H18A 0.4267 0.3821 -0.0027 0.043 Uiso calc 1
H H18B 0.4526 0.2417 0.0351 0.043 Uiso calc 1
H H18C 0.5978 0.3390 0.0486 0.043 Uiso calc 1

loop_
_atom_site_aniso_label
_atom_site_aniso_U_11
_atom_site_aniso_U_22
_atom_site_aniso_U_33
_atom_site_aniso_U_12
_atom_site_aniso_U_13
_atom_site_aniso_U_23
O1 0.0288(4) 0.0177(4) 0.0170(4) 0.0023(3) 0.0054(3) 0.0017(3)
O2 0.0459(6) 0.0265(5) 0.0239(4) 0.0070(4) 0.0132(4) 0.0074(3)
C1 0.0237(6) 0.0236(6) 0.0164(5) 0.0020(4) 0.0046(4) 0.0019(4)
C2 0.0189(5) 0.0235(6) 0.0170(5) 0.0023(4) 0.0016(4) -0.0011(4)
C3 0.0198(5) 0.0201(5) 0.0195(5) 0.0020(4) 0.0018(4) -0.0012(4)
C4 0.0168(5) 0.0201(5) 0.0179(5) 0.0009(4) 0.0009(4) 0.0001(4)
C5 0.0202(5) 0.0193(5) 0.0217(5) 0.0006(4) 0.0008(4) 0.0021(4)
C6 0.0211(5) 0.0252(6) 0.0182(5) -0.0015(4) 0.0003(4) 0.0051(4)
C7 0.0205(5) 0.0282(6) 0.0148(5) -0.0019(4) 0.0007(4) -0.0009(4)
C8 0.0216(5) 0.0207(5) 0.0187(5) -0.0006(4) 0.0018(4) -0.0017(4)
C9 0.0183(5) 0.0194(5) 0.0163(5) 0.0001(4) 0.0013(4) 0.0023(4)
C10 0.0223(5) 0.0241(5) 0.0189(5) 0.0014(4) 0.0018(4) -0.0002(4)
C11 0.0213(5) 0.0226(5) 0.0197(5) -0.0006(4) 0.0013(4) -0.0009(4)
C12 0.0191(5) 0.0214(5) 0.0169(5) -0.0036(4) 0.0027(4) -0.0027(4)
C13 0.0196(5) 0.0231(6) 0.0209(5) 0.0012(4) 0.0013(4) -0.0014(4)
C14 0.0218(5) 0.0292(6) 0.0164(5) -0.0008(5) -0.0006(4) 0.0012(4)
C15 0.0191(5) 0.0278(6) 0.0178(5) -0.0054(4) 0.0030(4) -0.0048(4)
C16 0.0211(5) 0.0231(6) 0.0250(6) 0.0013(4) 0.0053(4) -0.0022(4)
C17 0.0229(5) 0.0238(6) 0.0184(5) -0.0002(4) 0.0021(4) 0.0023(4)
C18 0.0274(6) 0.0394(7) 0.0200(6) -0.0036(5) 0.0062(5) -0.0074(5)

loop_
_atom_type_symbol
_atom_type_description
_atom_type_scat_dispersion_real
_atom_type_scat_dispersion_imag
_atom_type_scat_source
C C 0.0181 0.0091 'International Tables Vol C Tables 4.2.6.8 and 6.1.1.4'
H H 0.0000 0.0000 'International Tables Vol C Tables 4.2.6.8 and 6.1.1.4'
O O 0.0492 0.0322 'International Tables Vol C Tables 4.2.6.8 and 6.1.1.4'

loop_
_geom_angle_atom_site_label_1
_geom_angle_atom_site_label_2
_geom_angle_atom_site_label_3
_geom_angle
C1 O1 C9 122.56(9)
O2 C1 O1 117.33(10)
O2 C1 C2 125.32(10)
O1 C1 C2 117.35(9)
C3 C2 C10 123.44(11)
C3 C2 C1 119.92(10)
C10 C2 C1 116.62(10)
C2 C3 C4 120.84(10)
C2 C3 H3 119.6
C4 C3 H3 119.6
C9 C4 C5 118.20(10)
C9 C4 C3 118.30(10)
C5 C4 C3 123.46(10)
C6 C5 C4 120.34(11)
C6 C5 H5 119.8
C4 C5 H5 119.8
C5 C6 C7 119.99(10)
C5 C6 H6 120.0
C7 C6 H6 120.0
C8 C7 C6 120.84(10)
C8 C7 H7 119.6
C6 C7 H7 119.6
C9 C8 C7 118.38(10)
C9 C8 H8 120.8
C7 C8 H8 120.8
O1 C9 C8 117.06(10)
O1 C9 C4 120.72(9)
C8 C9 C4 122.22(10)
C11 C10 C2 176.53(12)
C10 C11 C12 178.19(12)
C13 C12 C17 118.68(10)
C13 C12 C11 120.89(10)
C17 C12 C11 120.39(10)
C14 C13 C12 120.37(11)
C14 C13 H13 119.8
C12 C13 H13 119.8
C13 C14 C15 121.24(10)
C13 C14 H14 119.4
C15 C14 H14 119.4
C14 C15 C16 118.05(10)
C14 C15 C18 121.64(11)
C16 C15 C18 120.29(11)
C17 C16 C15 121.42(11)
C17 C16 H16 119.3
C15 C16 H16 119.3
C16 C17 C12 120.21(10)
C16 C17 H17 119.9
C12 C17 H17 119.9
C15 C18 H18A 109.5
C15 C18 H18B 109.5
H18A C18 H18B 109.5
C15 C18 H18C 109.5
H18A C18 H18C 109.5
H18B C18 H18C 109.5

loop_
_geom_bond_atom_site_label_1
_geom_bond_atom_site_label_2
_geom_bond_distance
O1 C1 1.3713(13)
O1 C9 1.3780(13)
O2 C1 1.2053(14)
C1 C2 1.4691(16)
C2 C3 1.3592(15)
C2 C10 1.4287(15)
C3 C4 1.4339(14)
C3 H3 0.9500
C4 C9 1.3941(15)
C4 C5 1.4048(15)
C5 C6 1.3820(15)
C5 H5 0.9500
C6 C7 1.3946(17)
C6 H6 0.9500
C7 C8 1.3887(16)
C7 H7 0.9500
C8 C9 1.3847(15)
C8 H8 0.9500
C10 C11 1.1995(16)
C11 C12 1.4353(15)
C12 C13 1.3978(16)
C12 C17 1.4036(16)
C13 C14 1.3873(15)
C13 H13 0.9500
C14 C15 1.3945(17)
C14 H14 0.9500
C15 C16 1.3958(16)
C15 C18 1.5090(14)
C16 C17 1.3833(15)
C16 H16 0.9500
C17 H17 0.9500
C18 H18A 0.9800
C18 H18B 0.9800
C18 H18C 0.9800

loop_
_geom_hbond_atom_site_label_D
_geom_hbond_atom_site_label_H
_geom_hbond_atom_site_label_A
_geom_hbond_site_symmetry_A
_geom_hbond_distance_DH
_geom_hbond_distance_HA
_geom_hbond_distance_DA
_geom_hbond_angle_DHA
C7 H7 O2 4_576 0.95 2.48 3.1425(14) 127
C13 H13 Cg1 3_566 0.95 2.94 3.4416(12) 115
C5 H5 Cg2 4_566 0.95 3.00 3.7780(13) 140

loop_
_geom_torsion_atom_site_label_1
_geom_torsion_atom_site_label_2
_geom_torsion_atom_site_label_3
_geom_torsion_atom_site_label_4
_geom_torsion
C9 O1 C1 O2 177.09(10)
C9 O1 C1 C2 -3.21(15)
O2 C1 C2 C3 -174.34(12)
O1 C1 C2 C3 5.98(16)
O2 C1 C2 C10 6.73(18)
O1 C1 C2 C10 -172.95(10)
C10 C2 C3 C4 175.00(10)
C1 C2 C3 C4 -3.86(17)
C2 C3 C4 C9 -1.08(16)
C2 C3 C4 C5 -178.62(10)
C9 C4 C5 C6 -0.84(16)
C3 C4 C5 C6 176.70(10)
C4 C5 C6 C7 -0.77(17)
C5 C6 C7 C8 1.12(17)
C6 C7 C8 C9 0.18(17)
C1 O1 C9 C8 177.74(10)
C1 O1 C9 C4 -1.71(16)
C7 C8 C9 O1 178.68(9)
C7 C8 C9 C4 -1.88(17)
C5 C4 C9 O1 -178.37(9)
C3 C4 C9 O1 3.95(16)
C5 C4 C9 C8 2.21(16)
C3 C4 C9 C8 -175.47(10)
C17 C12 C13 C14 0.91(16)
C11 C12 C13 C14 -176.91(10)
C12 C13 C14 C15 0.70(17)
C13 C14 C15 C16 -1.63(17)
C13 C14 C15 C18 177.00(11)
C14 C15 C16 C17 0.99(17)
C18 C15 C16 C17 -177.67(10)
C15 C16 C17 C12 0.60(18)
C13 C12 C17 C16 -1.54(17)
C11 C12 C17 C16 176.28(10)
